data_1576435
loop_
_publ_author_name
'Nezamzadeh, Ahmadreza'
'Chowdhury, Shayanta'
'Hu, Gaohe'
'Dominique, Nathaniel L.'
'Desroche, Emmett'
'Hossain, Sakiat'
'Aloisio, Mark D.'
'Furlan, Michael'
'Groome, Ryan R. K.'
'Boire, Kayla'
'McLean, Alastair B.'
'Jensen, Lasse'
'Camden, Jon P.'
'Crudden, Cathleen M.'

_publ_section_title
;
 Beyond wingtips: backbone alkylation affects the orientation of
 N-heterocyclic carbenes on gold nanoparticles.
;
_journal_issue 13
_journal_name_full 'Chemical science'
_journal_page_first 6717
_journal_page_last 6726
_journal_paper_doi 10.1039/d5sc05986k
_journal_volume 17
_journal_year 2026
_chemical_formula_moiety 'C37 H66 Au Br N2 O2'
_chemical_formula_sum 'C37 H66 Au Br N2 O2'
_chemical_formula_weight 847.79
_chemical_properties_physical Heat-sensitive,Light-sensitive
_space_group_crystal_system monoclinic
_space_group_IT_number 14
_space_group_name_Hall '-P 2ybc'
_space_group_name_H-M_alt 'P 1 21/c 1'
_atom_sites_solution_hydrogens geom
_atom_sites_solution_primary dual
_audit_creation_date 2024-12-13
_audit_creation_method
;
Olex2 1.5
(compiled 2024.02.16 svn.r378c4104 for OlexSys, GUI svn.r6928)
;
_audit_update_record
;
2025-02-26 deposited with the CCDC.	2026-01-12 downloaded from the CCDC.
;
_cell_angle_alpha 90
_cell_angle_beta 97.069(3)
_cell_angle_gamma 90
_cell_formula_units_Z 4
_cell_length_a 10.6121(5)
_cell_length_b 11.5625(7)
_cell_length_c 32.624(2)
_cell_measurement_reflns_used 4560
_cell_measurement_temperature 298(2)
_cell_measurement_theta_max 18.576
_cell_measurement_theta_min 2.164
_cell_volume 3972.6(4)
_computing_cell_refinement 'SAINT V8.40B (?, 2016)'
_computing_data_reduction 'SAINT V8.40B (?, 2016)'
_computing_molecular_graphics 'Olex2 1.5 (Dolomanov et al., 2009)'
_computing_publication_material 'Olex2 1.5 (Dolomanov et al., 2009)'
_computing_structure_refinement 'SHELXL 2019/3 (Sheldrick, 2015)'
_computing_structure_solution 'SHELXT 2018/2 (Sheldrick, 2018)'
_diffrn_ambient_temperature 298.00
_diffrn_detector 'Bruker APEX2 area detector'
_diffrn_detector_type 'CCD area detector'
_diffrn_measured_fraction_theta_full 0.997
_diffrn_measured_fraction_theta_max 0.997
_diffrn_measurement_device 'three-circle diffractometer'
_diffrn_radiation_monochromator 'mirror optics'
_diffrn_radiation_probe x-ray
_diffrn_radiation_type MoK\a
_diffrn_radiation_wavelength 0.71073
_diffrn_reflns_av_R_equivalents 0.1826
_diffrn_reflns_av_unetI/netI 0.0603
_diffrn_reflns_Laue_measured_fraction_full 0.997
_diffrn_reflns_Laue_measured_fraction_max 0.997
_diffrn_reflns_limit_h_max 9
_diffrn_reflns_limit_h_min -9
_diffrn_reflns_limit_k_max 10
_diffrn_reflns_limit_k_min -10
_diffrn_reflns_limit_l_max 29
_diffrn_reflns_limit_l_min -29
_diffrn_reflns_number 53212
_diffrn_reflns_point_group_measured_fraction_full 0.997
_diffrn_reflns_point_group_measured_fraction_max 0.997
_diffrn_reflns_theta_full 18.958
_diffrn_reflns_theta_max 18.958
_diffrn_reflns_theta_min 1.870
_diffrn_source_current 1.0
_diffrn_source_power 0.05
_diffrn_source_type 'Incoatec I\ms'
_diffrn_source_voltage 50.0
_exptl_absorpt_coefficient_mu 4.740
_exptl_absorpt_correction_T_max 0.5585
_exptl_absorpt_correction_T_min 0.3642
_exptl_absorpt_correction_type multi-scan
_exptl_absorpt_process_details
;
SADABS-2016/2 (Bruker,2016/2) was used for absorption correction.
wR2(int) was 0.1271 before and 0.1121 after correction.
The Ratio of minimum to maximum transmission is 0.6521.
The \l/2 correction factor is Not present.
;
_exptl_crystal_colour colorless
_exptl_crystal_density_diffrn 1.417
_exptl_crystal_description plate
_exptl_crystal_F_000 1728
_exptl_crystal_preparation Luminescent
_exptl_crystal_size_max 0.139
_exptl_crystal_size_mid 0.12
_exptl_crystal_size_min 0.05
_refine_diff_density_max 1.883
_refine_diff_density_min -1.174
_refine_diff_density_rms 0.186
_refine_ls_extinction_method none
_refine_ls_goodness_of_fit_ref 1.092
_refine_ls_hydrogen_treatment constr
_refine_ls_matrix_type full
_refine_ls_number_parameters 172
_refine_ls_number_reflns 3174
_refine_ls_number_restraints 35
_refine_ls_restrained_S_all 1.090
_refine_ls_R_factor_all 0.1166
_refine_ls_R_factor_gt 0.0802
_refine_ls_shift/su_max 0.000
_refine_ls_shift/su_mean 0.000
_refine_ls_structure_factor_coef Fsqd
_refine_ls_weighting_details 'w=1/[\s^2^(Fo^2^)+(0.0935P)^2^+90.5774P] where P=(Fo^2^+2Fc^2^)/3'
_refine_ls_weighting_scheme calc
_refine_ls_wR_factor_gt 0.2019
_refine_ls_wR_factor_ref 0.2329
_reflns_Friedel_coverage 0.000
_reflns_number_gt 2239
_reflns_number_total 3174
_reflns_threshold_expression 'I > 2\s(I)'
_cod_data_source_file d5sc05986k2.cif
_cod_data_source_block (RO)2NHCiPr-AuBr
_cod_depositor_comments 'Adding full bibliography for 1576435--1576436.cif.'
_cod_database_code 1576435
_shelx_shelxl_version_number 2019/3
_shelx_space_group_comment
;
The symmetry employed for this shelxl refinement is uniquely defined
by the following loop, which should always be used as a source of
symmetry information in preference to the above space-group names.
They are only intended as comments.
;
_olex2_refinement_description
;
1. Fixed Uiso
 At 1.2 times of:
  All C(H) groups, All C(H,H) groups
 At 1.5 times of:
  All C(H,H,H) groups
2. Restrained distances
 C2-C1 = C3-C2 = C4-C3 = C5-C4 = C6-C5 = C7-C6 = C8-C7 = C9-C8 = C9-C10 = C11-
 C10 = C12-C11
 1.54 with sigma of 0.02
 O2-C13 = C14-C13 = C15-C14 = C16-C15 = C17-C16 = C18-C17 = C19-C18 = C20-C19 =
  C21-C20 = C22-C21 = C23-C22 = C24-C23
 1.54 with sigma of 0.02
3. Uiso/Uaniso restraints and constraints
Uanis(N2) \\sim Ueq, Uanis(N1) \\sim Ueq: with sigma of 0.01 and sigma for
terminal atoms of 0.05
Uanis(C1) = Uanis(C8) = Uanis(C15) = Uanis(C19) = Uanis(C21) = Uanis(C33) =
Uanis(C17) = Uanis(C34) = Uanis(C14) = Uanis(C9) = Uanis(C16) = Uanis(C18) =
Uanis(C5) = Uanis(C20) = Uanis(C10) = Uanis(C7) = Uanis(C22) = Uanis(C3) =
Uanis(C4) = Uanis(C24) = Uanis(C6) = Uanis(C2) = Uanis(C12)
Uanis(C13) = Uanis(C35) = Uanis(C1) = Uanis(C8) = Uanis(C15) = Uanis(C19) =
Uanis(C21) = Uanis(C33) = Uanis(C17) = Uanis(C34) = Uanis(C14) = Uanis(C9) =
Uanis(C16) = Uanis(C18) = Uanis(C5) = Uanis(C20) = Uanis(C10) = Uanis(C7) =
Uanis(C22) = Uanis(C3) = Uanis(C4) = Uanis(C24)
Uanis(C1) = Uanis(C2) = Uanis(C3) = Uanis(C4) = Uanis(C5) = Uanis(C6) =
Uanis(C7) = Uanis(C8) = Uanis(C9) = Uanis(C10) = Uanis(C11) = Uanis(C12)
Uanis(C13) = Uanis(C14) = Uanis(C15) = Uanis(C16) = Uanis(C17) = Uanis(C18) =
Uanis(C19) = Uanis(C20) = Uanis(C21) = Uanis(C22) = Uanis(C23) = Uanis(C24)
Uanis(C26) = Uanis(C27) = Uanis(C28) = Uanis(C29) = Uanis(C30) = Uanis(C25)
Uanis(C32) = Uanis(C34) = Uanis(C33) = Uanis(C37) = Uanis(C36) = Uanis(C35)
Uanis(O2) = Uanis(O1)
4.a Ternary CH refined with riding coordinates:
 C32(H32), C35(H35)
4.b Secondary CH2 refined with riding coordinates:
 C23(H23A,H23B), C13(H13A,H13B), C1(H1A,H1B), C8(H8A,H8B), C15(H15A,H15B),
 C19(H19A,H19B), C21(H21A,H21B), C17(H17A,H17B), C14(H14A,H14B), C9(H9A,H9B),
 C16(H16A,H16B), C18(H18A,H18B), C5(H5A,H5B), C20(H20A,H20B), C10(H10A,H10B),
 C7(H7A,H7B), C22(H22A,H22B), C3(H3A,H3B), C4(H4A,H4B), C6(H6A,H6B), C2(H2A,
 H2B), C11(H11A,H11B)
4.c Aromatic/amide H refined with riding coordinates:
 C27(H27), C30(H30)
4.d Fitted hexagon refined as free rotating group:
 C27(C28,C29,C30,C25,C26)
4.e Idealised Me refined as rotating group:
 C36(H36A,H36B,H36C), C37(H37A,H37B,H37C), C33(H33A,H33B,H33C), C34(H34A,H34B,
 H34C), C24(H24A,H24B,H24C), C12(H12A,H12B,H12C)
;
_olex2_submission_special_instructions 'No special instructions were received'

loop_
_space_group_symop_operation_xyz
'x, y, z'
'-x, y+1/2, -z+1/2'
'-x, -y, -z'
'x, -y-1/2, z-1/2'

loop_
_atom_site_label
_atom_site_type_symbol
_atom_site_fract_x
_atom_site_fract_y
_atom_site_fract_z
_atom_site_U_iso_or_equiv
_atom_site_adp_type
_atom_site_occupancy
_atom_site_site_symmetry_order
_atom_site_calc_flag
_atom_site_refinement_flags_posn
_atom_site_refinement_flags_adp
_atom_site_refinement_flags_occupancy
_atom_site_disorder_assembly
_atom_site_disorder_group
Au Au 0.25868(9) 1.05915(10) 0.20412(4) 0.0832(6) Uani 1 1 d . . . . .
Br Br 0.2634(2) 1.2272(3) 0.16161(10) 0.1019(11) Uani 1 1 d . . . . .
O1 O 0.0765(15) 0.5651(14) 0.3494(6) 0.091(4) Uani 1 1 d . . . . .
C31 C 0.254(2) 0.9202(18) 0.2402(7) 0.060(6) Uani 1 1 d . . . . .
O2 O 0.3262(14) 0.5489(14) 0.3643(5) 0.091(4) Uani 1 1 d D . . . .
N1 N 0.1411(18) 0.8815(17) 0.2526(6) 0.077(6) Uani 1 1 d . U . . .
N2 N 0.345(2) 0.8673(18) 0.2617(6) 0.080(6) Uani 1 1 d . U . . .
C27 C 0.3566(9) 0.7004(14) 0.3144(5) 0.079(3) Uani 1 1 d G . . . .
H27 H 0.444434 0.692286 0.318318 0.095 Uiso 1 1 calc R U . . .
C28 C 0.3006(12) 0.7821(13) 0.2866(5) 0.079(3) Uani 1 1 d G . . . .
C29 C 0.1694(13) 0.7943(12) 0.2807(5) 0.079(3) Uani 1 1 d G . . . .
C30 C 0.0940(9) 0.7248(14) 0.3025(5) 0.079(3) Uani 1 1 d G . . . .
H30 H 0.006177 0.733000 0.298541 0.095 Uiso 1 1 calc R U . . .
C25 C 0.1500(12) 0.6432(13) 0.3303(5) 0.079(3) Uani 1 1 d G . . . .
C26 C 0.2813(13) 0.6310(13) 0.3362(5) 0.079(3) Uani 1 1 d G . . . .
C23 C 1.215(2) -0.071(2) 0.6205(9) 0.1114(19) Uani 1 1 d D . . . .
H23A H 1.259001 -0.091988 0.597374 0.134 Uiso 1 1 calc R U . . .
H23B H 1.255382 -0.001808 0.632977 0.134 Uiso 1 1 calc R U . . .
C36 C -0.066(3) 0.828(3) 0.2135(9) 0.1114(19) Uani 1 1 d . . . . .
H36A H -0.015852 0.785879 0.195838 0.167 Uiso 1 1 calc R U . . .
H36B H -0.138179 0.861134 0.197133 0.167 Uiso 1 1 calc R U . . .
H36C H -0.094358 0.775513 0.233356 0.167 Uiso 1 1 calc R U . . .
C37 C -0.054(3) 0.981(3) 0.2707(9) 0.1114(19) Uani 1 1 d . . . . .
H37A H -0.062657 0.925971 0.292148 0.167 Uiso 1 1 calc R U . . .
H37B H -0.137072 1.007365 0.259172 0.167 Uiso 1 1 calc R U . . .
H37C H -0.005270 1.046097 0.282065 0.167 Uiso 1 1 calc R U . . .
C32 C 0.485(3) 0.875(3) 0.2593(10) 0.1114(19) Uani 1 1 d . . . . .
H32 H 0.524083 0.821296 0.280327 0.134 Uiso 1 1 calc R U . . .
C13 C 0.4677(19) 0.542(2) 0.3768(9) 0.1114(19) Uani 1 1 d D . . . .
H13A H 0.501843 0.614679 0.387649 0.134 Uiso 1 1 calc R U . . .
H13B H 0.511605 0.518391 0.353757 0.134 Uiso 1 1 calc R U . . .
C35 C 0.014(3) 0.923(3) 0.2359(10) 0.1114(19) Uani 1 1 d . . . . .
H35 H 0.026123 0.983287 0.215514 0.134 Uiso 1 1 calc R U . . .
C1 C 0.053(3) 0.604(2) 0.3892(9) 0.1114(19) Uani 1 1 d D . . . .
H1A H 0.004906 0.675434 0.387051 0.134 Uiso 1 1 calc R U . . .
H1B H 0.132002 0.616586 0.406835 0.134 Uiso 1 1 calc R U . . .
C8 C 0.442(2) 0.166(2) 0.5578(8) 0.1114(19) Uani 1 1 d D . . . .
H8A H 0.387150 0.177463 0.579274 0.134 Uiso 1 1 calc R U . . .
H8B H 0.502981 0.228247 0.559652 0.134 Uiso 1 1 calc R U . . .
C15 C 0.619(2) 0.426(2) 0.4240(9) 0.1114(19) Uani 1 1 d D . . . .
H15A H 0.660329 0.496841 0.434151 0.134 Uiso 1 1 calc R U . . .
H15B H 0.659556 0.398626 0.400763 0.134 Uiso 1 1 calc R U . . .
C19 C 0.917(2) 0.180(2) 0.5226(8) 0.1114(19) Uani 1 1 d D . . . .
H19A H 0.963175 0.248182 0.533012 0.134 Uiso 1 1 calc R U . . .
H19B H 0.957194 0.150819 0.499526 0.134 Uiso 1 1 calc R U . . .
C21 C 1.067(2) 0.059(2) 0.5724(9) 0.1114(19) Uani 1 1 d D . . . .
H21A H 1.107834 0.127074 0.585139 0.134 Uiso 1 1 calc R U . . .
H21B H 1.110797 0.037287 0.549239 0.134 Uiso 1 1 calc R U . . .
C33 C 0.515(3) 0.830(3) 0.2198(9) 0.1114(19) Uani 1 1 d . . . . .
H33A H 0.489499 0.750266 0.216982 0.167 Uiso 1 1 calc R U . . .
H33B H 0.605378 0.835030 0.218929 0.167 Uiso 1 1 calc R U . . .
H33C H 0.471738 0.874117 0.197578 0.167 Uiso 1 1 calc R U . . .
C17 C 0.769(2) 0.307(2) 0.4733(9) 0.1114(19) Uani 1 1 d D . . . .
H17A H 0.810279 0.280208 0.450205 0.134 Uiso 1 1 calc R U . . .
H17B H 0.811173 0.376754 0.484015 0.134 Uiso 1 1 calc R U . . .
C34 C 0.533(3) 0.987(3) 0.2716(9) 0.1114(19) Uani 1 1 d . . . . .
H34A H 0.498580 1.043375 0.251929 0.167 Uiso 1 1 calc R U . . .
H34B H 0.624129 0.986144 0.272925 0.167 Uiso 1 1 calc R U . . .
H34C H 0.509772 1.005277 0.298352 0.167 Uiso 1 1 calc R U . . .
C14 C 0.477(2) 0.449(2) 0.4102(9) 0.1114(19) Uani 1 1 d D . . . .
H14A H 0.436154 0.378256 0.399478 0.134 Uiso 1 1 calc R U . . .
H14B H 0.436211 0.474712 0.433518 0.134 Uiso 1 1 calc R U . . .
C9 C 0.512(3) 0.050(2) 0.5653(8) 0.1114(19) Uani 1 1 d D . . . .
H9A H 0.450531 -0.012281 0.563150 0.134 Uiso 1 1 calc R U . . .
H9B H 0.566996 0.038962 0.543989 0.134 Uiso 1 1 calc R U . . .
C16 C 0.631(2) 0.334(2) 0.4583(8) 0.1114(19) Uani 1 1 d D . . . .
H16A H 0.589176 0.362144 0.481322 0.134 Uiso 1 1 calc R U . . .
H16B H 0.587591 0.264125 0.447998 0.134 Uiso 1 1 calc R U . . .
C18 C 0.781(2) 0.215(2) 0.5068(9) 0.1114(19) Uani 1 1 d D . . . .
H18A H 0.735356 0.146644 0.496133 0.134 Uiso 1 1 calc R U . . .
H18B H 0.740824 0.243124 0.529920 0.134 Uiso 1 1 calc R U . . .
C5 C 0.211(2) 0.286(2) 0.4664(8) 0.1114(19) Uani 1 1 d D . . . .
H5A H 0.150399 0.223530 0.465548 0.134 Uiso 1 1 calc R U . . .
H5B H 0.265846 0.271830 0.445208 0.134 Uiso 1 1 calc R U . . .
C20 C 0.929(2) 0.088(2) 0.5566(9) 0.1114(19) Uani 1 1 d D . . . .
H20A H 0.887163 0.115655 0.579446 0.134 Uiso 1 1 calc R U . . .
H20B H 0.886321 0.018339 0.545984 0.134 Uiso 1 1 calc R U . . .
C10 C 0.591(3) 0.046(2) 0.6074(8) 0.1114(19) Uani 1 1 d D . . . .
H10A H 0.538998 0.064722 0.628937 0.134 Uiso 1 1 calc R U . . .
H10B H 0.660550 0.100301 0.608666 0.134 Uiso 1 1 calc R U . . .
C7 C 0.361(2) 0.170(2) 0.5155(8) 0.1114(19) Uani 1 1 d D . . . .
H7A H 0.298746 0.108207 0.513744 0.134 Uiso 1 1 calc R U . . .
H7B H 0.414912 0.158192 0.494052 0.134 Uiso 1 1 calc R U . . .
C22 C 1.077(2) -0.040(2) 0.6040(9) 0.1114(19) Uani 1 1 d D . . . .
H22A H 1.031597 -0.018848 0.626977 0.134 Uiso 1 1 calc R U . . .
H22B H 1.035547 -0.108525 0.591128 0.134 Uiso 1 1 calc R U . . .
C3 C 0.051(2) 0.395(2) 0.4157(8) 0.1114(19) Uani 1 1 d D . . . .
H3A H -0.007565 0.330760 0.416612 0.134 Uiso 1 1 calc R U . . .
H3B H 0.101256 0.380341 0.393258 0.134 Uiso 1 1 calc R U . . .
C4 C 0.139(2) 0.400(2) 0.4563(8) 0.1114(19) Uani 1 1 d D . . . .
H4A H 0.089380 0.417503 0.478529 0.134 Uiso 1 1 calc R U . . .
H4B H 0.199997 0.461689 0.454892 0.134 Uiso 1 1 calc R U . . .
C24 C 1.230(3) -0.169(2) 0.6524(8) 0.1114(19) Uani 1 1 d D . . . .
H24A H 1.282900 -0.228188 0.643222 0.167 Uiso 1 1 calc R U . . .
H24B H 1.147806 -0.200627 0.655473 0.167 Uiso 1 1 calc R U . . .
H24C H 1.267822 -0.139097 0.678512 0.167 Uiso 1 1 calc R U . . .
C6 C 0.292(2) 0.286(2) 0.5084(8) 0.1114(19) Uani 1 1 d D . . . .
H6A H 0.237807 0.299174 0.529917 0.134 Uiso 1 1 calc R U . . .
H6B H 0.353261 0.348620 0.509576 0.134 Uiso 1 1 calc R U . . .
C2 C -0.024(2) 0.507(2) 0.4070(9) 0.1114(19) Uani 1 1 d D . . . .
H2A H -0.052721 0.534089 0.432486 0.134 Uiso 1 1 calc R U . . .
H2B H -0.099182 0.490955 0.387634 0.134 Uiso 1 1 calc R U . . .
C12 C 0.729(2) -0.088(3) 0.6535(8) 0.1114(19) Uani 1 1 d D . . . .
H12A H 0.790247 -0.148098 0.651344 0.167 Uiso 1 1 calc R U . . .
H12B H 0.680078 -0.105541 0.675514 0.167 Uiso 1 1 calc R U . . .
H12C H 0.772762 -0.015660 0.659246 0.167 Uiso 1 1 calc R U . . .
C11 C 0.642(3) -0.078(2) 0.6133(8) 0.1114(19) Uani 1 1 d D . . . .
H11A H 0.571992 -0.131906 0.613497 0.134 Uiso 1 1 calc R U . . .
H11B H 0.688463 -0.098701 0.590475 0.134 Uiso 1 1 calc R U . . .

loop_
_atom_site_aniso_label
_atom_site_aniso_U_11
_atom_site_aniso_U_22
_atom_site_aniso_U_33
_atom_site_aniso_U_23
_atom_site_aniso_U_13
_atom_site_aniso_U_12
Au 0.0481(7) 0.0901(9) 0.1128(10) 0.0082(7) 0.0156(5) -0.0049(6)
Br 0.0605(17) 0.111(2) 0.134(3) 0.025(2) 0.0124(16) -0.0080(16)
O1 0.070(8) 0.079(8) 0.122(10) 0.018(7) 0.011(7) -0.015(7)
C31 0.029(13) 0.054(16) 0.094(18) -0.009(13) -0.002(12) -0.011(12)
O2 0.070(8) 0.079(8) 0.122(10) 0.018(7) 0.011(7) -0.015(7)
N1 0.062(9) 0.075(9) 0.091(9) 0.001(8) 0.000(8) -0.004(8)
N2 0.067(9) 0.082(9) 0.092(9) 0.005(8) 0.012(8) -0.021(8)
C27 0.052(6) 0.072(8) 0.116(10) 0.014(6) 0.015(6) 0.007(6)
C28 0.052(6) 0.072(8) 0.116(10) 0.014(6) 0.015(6) 0.007(6)
C29 0.052(6) 0.072(8) 0.116(10) 0.014(6) 0.015(6) 0.007(6)
C30 0.052(6) 0.072(8) 0.116(10) 0.014(6) 0.015(6) 0.007(6)
C25 0.052(6) 0.072(8) 0.116(10) 0.014(6) 0.015(6) 0.007(6)
C26 0.052(6) 0.072(8) 0.116(10) 0.014(6) 0.015(6) 0.007(6)
C23 0.081(4) 0.121(5) 0.132(5) 0.009(4) 0.013(3) 0.003(3)
C36 0.081(4) 0.121(5) 0.132(5) 0.009(4) 0.013(3) 0.003(3)
C37 0.081(4) 0.121(5) 0.132(5) 0.009(4) 0.013(3) 0.003(3)
C32 0.081(4) 0.121(5) 0.132(5) 0.009(4) 0.013(3) 0.003(3)
C13 0.081(4) 0.121(5) 0.132(5) 0.009(4) 0.013(3) 0.003(3)
C35 0.081(4) 0.121(5) 0.132(5) 0.009(4) 0.013(3) 0.003(3)
C1 0.081(4) 0.121(5) 0.132(5) 0.009(4) 0.013(3) 0.003(3)
C8 0.081(4) 0.121(5) 0.132(5) 0.009(4) 0.013(3) 0.003(3)
C15 0.081(4) 0.121(5) 0.132(5) 0.009(4) 0.013(3) 0.003(3)
C19 0.081(4) 0.121(5) 0.132(5) 0.009(4) 0.013(3) 0.003(3)
C21 0.081(4) 0.121(5) 0.132(5) 0.009(4) 0.013(3) 0.003(3)
C33 0.081(4) 0.121(5) 0.132(5) 0.009(4) 0.013(3) 0.003(3)
C17 0.081(4) 0.121(5) 0.132(5) 0.009(4) 0.013(3) 0.003(3)
C34 0.081(4) 0.121(5) 0.132(5) 0.009(4) 0.013(3) 0.003(3)
C14 0.081(4) 0.121(5) 0.132(5) 0.009(4) 0.013(3) 0.003(3)
C9 0.081(4) 0.121(5) 0.132(5) 0.009(4) 0.013(3) 0.003(3)
C16 0.081(4) 0.121(5) 0.132(5) 0.009(4) 0.013(3) 0.003(3)
C18 0.081(4) 0.121(5) 0.132(5) 0.009(4) 0.013(3) 0.003(3)
C5 0.081(4) 0.121(5) 0.132(5) 0.009(4) 0.013(3) 0.003(3)
C20 0.081(4) 0.121(5) 0.132(5) 0.009(4) 0.013(3) 0.003(3)
C10 0.081(4) 0.121(5) 0.132(5) 0.009(4) 0.013(3) 0.003(3)
C7 0.081(4) 0.121(5) 0.132(5) 0.009(4) 0.013(3) 0.003(3)
C22 0.081(4) 0.121(5) 0.132(5) 0.009(4) 0.013(3) 0.003(3)
C3 0.081(4) 0.121(5) 0.132(5) 0.009(4) 0.013(3) 0.003(3)
C4 0.081(4) 0.121(5) 0.132(5) 0.009(4) 0.013(3) 0.003(3)
C24 0.081(4) 0.121(5) 0.132(5) 0.009(4) 0.013(3) 0.003(3)
C6 0.081(4) 0.121(5) 0.132(5) 0.009(4) 0.013(3) 0.003(3)
C2 0.081(4) 0.121(5) 0.132(5) 0.009(4) 0.013(3) 0.003(3)
C12 0.081(4) 0.121(5) 0.132(5) 0.009(4) 0.013(3) 0.003(3)
C11 0.081(4) 0.121(5) 0.132(5) 0.009(4) 0.013(3) 0.003(3)

loop_
_atom_type_symbol
_atom_type_description
_atom_type_scat_dispersion_real
_atom_type_scat_dispersion_imag
_atom_type_scat_source
C C 0.0033 0.0016 'International Tables Vol C Tables 4.2.6.8 and 6.1.1.4'
H H 0.0000 0.0000 'International Tables Vol C Tables 4.2.6.8 and 6.1.1.4'
Au Au -2.0133 8.8022 'International Tables Vol C Tables 4.2.6.8 and 6.1.1.4'
Br Br -0.2901 2.4595 'International Tables Vol C Tables 4.2.6.8 and 6.1.1.4'
N N 0.0061 0.0033 'International Tables Vol C Tables 4.2.6.8 and 6.1.1.4'
O O 0.0106 0.0060 'International Tables Vol C Tables 4.2.6.8 and 6.1.1.4'

loop_
_geom_angle_atom_site_label_1
_geom_angle_atom_site_label_2
_geom_angle_atom_site_label_3
_geom_angle
_geom_angle_site_symmetry_1
_geom_angle_site_symmetry_3
_geom_angle_publ_flag
C31 Au Br 179.2(6) . . ?
C25 O1 C1 112.2(17) . . ?
N1 C31 Au 121.1(16) . . ?
N2 C31 Au 129.4(16) . . ?
N2 C31 N1 108(2) . . ?
C26 O2 C13 118.3(15) . . ?
C31 N1 C35 125(2) . . ?
C29 N1 C31 107.8(17) . . ?
C29 N1 C35 127(2) . . ?
C31 N2 C28 111.4(18) . . ?
C31 N2 C32 129(2) . . ?
C28 N2 C32 119(2) . . ?
C28 C27 H27 120.0 . . ?
C28 C27 C26 120.0 . . ?
C26 C27 H27 120.0 . . ?
C27 C28 N2 135.2(13) . . ?
C27 C28 C29 120.0 . . ?
C29 C28 N2 104.8(13) . . ?
N1 C29 C28 107.5(13) . . ?
N1 C29 C30 132.5(13) . . ?
C30 C29 C28 120.0 . . ?
C29 C30 H30 120.0 . . ?
C29 C30 C25 120.0 . . ?
C25 C30 H30 120.0 . . ?
O1 C25 C30 121.0(12) . . ?
O1 C25 C26 118.7(12) . . ?
C26 C25 C30 120.0 . . ?
O2 C26 C27 124.8(12) . . ?
O2 C26 C25 115.2(12) . . ?
C25 C26 C27 120.0 . . ?
H23A C23 H23B 107.5 . . ?
C22 C23 H23A 108.5 . . ?
C22 C23 H23B 108.5 . . ?
C24 C23 H23A 108.5 . . ?
C24 C23 H23B 108.5 . . ?
C24 C23 C22 115(2) . . ?
H36A C36 H36B 109.5 . . ?
H36A C36 H36C 109.5 . . ?
H36B C36 H36C 109.5 . . ?
C35 C36 H36A 109.5 . . ?
C35 C36 H36B 109.5 . . ?
C35 C36 H36C 109.5 . . ?
H37A C37 H37B 109.5 . . ?
H37A C37 H37C 109.5 . . ?
H37B C37 H37C 109.5 . . ?
C35 C37 H37A 109.5 . . ?
C35 C37 H37B 109.5 . . ?
C35 C37 H37C 109.5 . . ?
N2 C32 H32 105.5 . . ?
C33 C32 N2 111(2) . . ?
C33 C32 H32 105.5 . . ?
C34 C32 N2 111(3) . . ?
C34 C32 H32 105.5 . . ?
C34 C32 C33 117(3) . . ?
O2 C13 H13A 111.3 . . ?
O2 C13 H13B 111.3 . . ?
O2 C13 C14 102.2(17) . . ?
H13A C13 H13B 109.2 . . ?
C14 C13 H13A 111.3 . . ?
C14 C13 H13B 111.3 . . ?
N1 C35 C36 112(2) . . ?
N1 C35 C37 111(2) . . ?
N1 C35 H35 107.3 . . ?
C36 C35 C37 112(2) . . ?
C36 C35 H35 107.3 . . ?
C37 C35 H35 107.3 . . ?
O1 C1 H1A 110.5 . . ?
O1 C1 H1B 110.5 . . ?
O1 C1 C2 106(2) . . ?
H1A C1 H1B 108.7 . . ?
C2 C1 H1A 110.5 . . ?
C2 C1 H1B 110.5 . . ?
H8A C8 H8B 107.9 . . ?
C9 C8 H8A 109.1 . . ?
C9 C8 H8B 109.1 . . ?
C7 C8 H8A 109.1 . . ?
C7 C8 H8B 109.1 . . ?
C7 C8 C9 112(2) . . ?
H15A C15 H15B 108.3 . . ?
C14 C15 H15A 110.0 . . ?
C14 C15 H15B 110.0 . . ?
C14 C15 C16 108.7(19) . . ?
C16 C15 H15A 110.0 . . ?
C16 C15 H15B 110.0 . . ?
H19A C19 H19B 107.5 . . ?
C18 C19 H19A 108.5 . . ?
C18 C19 H19B 108.5 . . ?
C18 C19 C20 115(2) . . ?
C20 C19 H19A 108.5 . . ?
C20 C19 H19B 108.5 . . ?
H21A C21 H21B 107.9 . . ?
C20 C21 H21A 109.2 . . ?
C20 C21 H21B 109.2 . . ?
C20 C21 C22 112.2(19) . . ?
C22 C21 H21A 109.2 . . ?
C22 C21 H21B 109.2 . . ?
C32 C33 H33A 109.5 . . ?
C32 C33 H33B 109.5 . . ?
C32 C33 H33C 109.5 . . ?
H33A C33 H33B 109.5 . . ?
H33A C33 H33C 109.5 . . ?
H33B C33 H33C 109.5 . . ?
H17A C17 H17B 107.9 . . ?
C16 C17 H17A 109.2 . . ?
C16 C17 H17B 109.2 . . ?
C18 C17 H17A 109.2 . . ?
C18 C17 H17B 109.2 . . ?
C18 C17 C16 112(2) . . ?
C32 C34 H34A 109.5 . . ?
C32 C34 H34B 109.5 . . ?
C32 C34 H34C 109.5 . . ?
H34A C34 H34B 109.5 . . ?
H34A C34 H34C 109.5 . . ?
H34B C34 H34C 109.5 . . ?
C13 C14 C15 107.9(19) . . ?
C13 C14 H14A 110.1 . . ?
C13 C14 H14B 110.1 . . ?
C15 C14 H14A 110.1 . . ?
C15 C14 H14B 110.1 . . ?
H14A C14 H14B 108.4 . . ?
C8 C9 H9A 109.2 . . ?
C8 C9 H9B 109.2 . . ?
H9A C9 H9B 107.9 . . ?
C10 C9 C8 112(2) . . ?
C10 C9 H9A 109.2 . . ?
C10 C9 H9B 109.2 . . ?
C15 C16 H16A 109.3 . . ?
C15 C16 H16B 109.3 . . ?
C17 C16 C15 111.6(19) . . ?
C17 C16 H16A 109.3 . . ?
C17 C16 H16B 109.3 . . ?
H16A C16 H16B 108.0 . . ?
C19 C18 H18A 108.4 . . ?
C19 C18 H18B 108.4 . . ?
C17 C18 C19 115(2) . . ?
C17 C18 H18A 108.4 . . ?
C17 C18 H18B 108.4 . . ?
H18A C18 H18B 107.5 . . ?
H5A C5 H5B 107.7 . . ?
C4 C5 H5A 108.8 . . ?
C4 C5 H5B 108.8 . . ?
C6 C5 H5A 108.8 . . ?
C6 C5 H5B 108.8 . . ?
C6 C5 C4 114(2) . . ?
C19 C20 H20A 108.9 . . ?
C19 C20 H20B 108.9 . . ?
C21 C20 C19 113(2) . . ?
C21 C20 H20A 108.9 . . ?
C21 C20 H20B 108.9 . . ?
H20A C20 H20B 107.8 . . ?
C9 C10 H10A 110.3 . . ?
C9 C10 H10B 110.3 . . ?
C9 C10 C11 107(2) . . ?
H10A C10 H10B 108.5 . . ?
C11 C10 H10A 110.3 . . ?
C11 C10 H10B 110.3 . . ?
C8 C7 H7A 109.3 . . ?
C8 C7 H7B 109.3 . . ?
C8 C7 C6 112(2) . . ?
H7A C7 H7B 107.9 . . ?
C6 C7 H7A 109.3 . . ?
C6 C7 H7B 109.3 . . ?
C23 C22 C21 112.9(19) . . ?
C23 C22 H22A 109.0 . . ?
C23 C22 H22B 109.0 . . ?
C21 C22 H22A 109.0 . . ?
C21 C22 H22B 109.0 . . ?
H22A C22 H22B 107.8 . . ?
H3A C3 H3B 107.9 . . ?
C4 C3 H3A 109.2 . . ?
C4 C3 H3B 109.2 . . ?
C4 C3 C2 112(2) . . ?
C2 C3 H3A 109.2 . . ?
C2 C3 H3B 109.2 . . ?
C5 C4 H4A 109.0 . . ?
C5 C4 H4B 109.0 . . ?
C3 C4 C5 113(2) . . ?
C3 C4 H4A 109.0 . . ?
C3 C4 H4B 109.0 . . ?
H4A C4 H4B 107.8 . . ?
C23 C24 H24A 109.5 . . ?
C23 C24 H24B 109.5 . . ?
C23 C24 H24C 109.5 . . ?
H24A C24 H24B 109.5 . . ?
H24A C24 H24C 109.5 . . ?
H24B C24 H24C 109.5 . . ?
C5 C6 C7 110(2) . . ?
C5 C6 H6A 109.7 . . ?
C5 C6 H6B 109.7 . . ?
C7 C6 H6A 109.7 . . ?
C7 C6 H6B 109.7 . . ?
H6A C6 H6B 108.2 . . ?
C1 C2 H2A 108.9 . . ?
C1 C2 H2B 108.9 . . ?
C3 C2 C1 113(2) . . ?
C3 C2 H2A 108.9 . . ?
C3 C2 H2B 108.9 . . ?
H2A C2 H2B 107.7 . . ?
H12A C12 H12B 109.5 . . ?
H12A C12 H12C 109.5 . . ?
H12B C12 H12C 109.5 . . ?
C11 C12 H12A 109.5 . . ?
C11 C12 H12B 109.5 . . ?
C11 C12 H12C 109.5 . . ?
C10 C11 H11A 109.6 . . ?
C10 C11 H11B 109.6 . . ?
C12 C11 C10 110(2) . . ?
C12 C11 H11A 109.6 . . ?
C12 C11 H11B 109.6 . . ?
H11A C11 H11B 108.1 . . ?

loop_
_geom_bond_atom_site_label_1
_geom_bond_atom_site_label_2
_geom_bond_distance
_geom_bond_site_symmetry_2
_geom_bond_publ_flag
Au Br 2.391(3) . ?
Au C31 2.00(2) . ?
O1 C25 1.389(18) . ?
O1 C1 1.43(3) . ?
C31 N1 1.38(3) . ?
C31 N2 1.28(3) . ?
O2 C26 1.365(18) . ?
O2 C13 1.509(17) . ?
N1 C29 1.37(2) . ?
N1 C35 1.47(3) . ?
N2 C28 1.40(2) . ?
N2 C32 1.49(3) . ?
C27 H27 0.9300 . ?
C27 C28 1.3900 . ?
C27 C26 1.3900 . ?
C28 C29 1.3900 . ?
C29 C30 1.3900 . ?
C30 H30 0.9300 . ?
C30 C25 1.3900 . ?
C25 C26 1.3900 . ?
C23 H23A 0.9700 . ?
C23 H23B 0.9700 . ?
C23 C22 1.537(18) . ?
C23 C24 1.536(18) . ?
C36 H36A 0.9600 . ?
C36 H36B 0.9600 . ?
C36 H36C 0.9600 . ?
C36 C35 1.53(4) . ?
C37 H37A 0.9600 . ?
C37 H37B 0.9600 . ?
C37 H37C 0.9600 . ?
C37 C35 1.57(4) . ?
C32 H32 0.9800 . ?
C32 C33 1.47(4) . ?
C32 C34 1.43(4) . ?
C13 H13A 0.9700 . ?
C13 H13B 0.9700 . ?
C13 C14 1.525(18) . ?
C35 H35 0.9800 . ?
C1 H1A 0.9700 . ?
C1 H1B 0.9700 . ?
C1 C2 1.540(18) . ?
C8 H8A 0.9700 . ?
C8 H8B 0.9700 . ?
C8 C9 1.535(18) . ?
C8 C7 1.532(18) . ?
C15 H15A 0.9700 . ?
C15 H15B 0.9700 . ?
C15 C14 1.534(18) . ?
C15 C16 1.536(18) . ?
C19 H19A 0.9700 . ?
C19 H19B 0.9700 . ?
C19 C18 1.523(18) . ?
C19 C20 1.526(18) . ?
C21 H21A 0.9700 . ?
C21 H21B 0.9700 . ?
C21 C20 1.521(18) . ?
C21 C22 1.539(18) . ?
C33 H33A 0.9600 . ?
C33 H33B 0.9600 . ?
C33 H33C 0.9600 . ?
C17 H17A 0.9700 . ?
C17 H17B 0.9700 . ?
C17 C16 1.520(18) . ?
C17 C18 1.517(18) . ?
C34 H34A 0.9600 . ?
C34 H34B 0.9600 . ?
C34 H34C 0.9600 . ?
C14 H14A 0.9700 . ?
C14 H14B 0.9700 . ?
C9 H9A 0.9700 . ?
C9 H9B 0.9700 . ?
C9 C10 1.521(18) . ?
C16 H16A 0.9700 . ?
C16 H16B 0.9700 . ?
C18 H18A 0.9700 . ?
C18 H18B 0.9700 . ?
C5 H5A 0.9700 . ?
C5 H5B 0.9700 . ?
C5 C4 1.531(18) . ?
C5 C6 1.523(18) . ?
C20 H20A 0.9700 . ?
C20 H20B 0.9700 . ?
C10 H10A 0.9700 . ?
C10 H10B 0.9700 . ?
C10 C11 1.536(18) . ?
C7 H7A 0.9700 . ?
C7 H7B 0.9700 . ?
C7 C6 1.534(18) . ?
C22 H22A 0.9700 . ?
C22 H22B 0.9700 . ?
C3 H3A 0.9700 . ?
C3 H3B 0.9700 . ?
C3 C4 1.526(18) . ?
C3 C2 1.535(18) . ?
C4 H4A 0.9700 . ?
C4 H4B 0.9700 . ?
C24 H24A 0.9600 . ?
C24 H24B 0.9600 . ?
C24 H24C 0.9600 . ?
C6 H6A 0.9700 . ?
C6 H6B 0.9700 . ?
C2 H2A 0.9700 . ?
C2 H2B 0.9700 . ?
C12 H12A 0.9600 . ?
C12 H12B 0.9600 . ?
C12 H12C 0.9600 . ?
C12 C11 1.513(18) . ?
C11 H11A 0.9700 . ?
C11 H11B 0.9700 . ?

loop_
_geom_torsion_atom_site_label_1
_geom_torsion_atom_site_label_2
_geom_torsion_atom_site_label_3
_geom_torsion_atom_site_label_4
_geom_torsion
_geom_torsion_site_symmetry_1
_geom_torsion_site_symmetry_2
_geom_torsion_site_symmetry_3
_geom_torsion_site_symmetry_4
_geom_torsion_publ_flag
Au C31 N1 C29 -173.1(14) . . . . ?
Au C31 N1 C35 11(3) . . . . ?
Au C31 N2 C28 172.8(15) . . . . ?
Au C31 N2 C32 -16(4) . . . . ?
O1 C25 C26 O2 -6.8(17) . . . . ?
O1 C25 C26 C27 173.7(17) . . . . ?
O1 C1 C2 C3 66(3) . . . . ?
C31 N1 C29 C28 2.0(19) . . . . ?
C31 N1 C29 C30 -179.3(14) . . . . ?
C31 N1 C35 C36 116(3) . . . . ?
C31 N1 C35 C37 -118(3) . . . . ?
C31 N2 C28 C27 178.4(16) . . . . ?
C31 N2 C28 C29 -5(2) . . . . ?
C31 N2 C32 C33 -66(4) . . . . ?
C31 N2 C32 C34 67(4) . . . . ?
O2 C13 C14 C15 176(2) . . . . ?
N1 C31 N2 C28 6(3) . . . . ?
N1 C31 N2 C32 178(2) . . . . ?
N1 C29 C30 C25 -179(2) . . . . ?
N2 C31 N1 C29 -5(2) . . . . ?
N2 C31 N1 C35 179(2) . . . . ?
N2 C28 C29 N1 1.4(15) . . . . ?
N2 C28 C29 C30 -177.4(15) . . . . ?
C27 C28 C29 N1 178.8(16) . . . . ?
C27 C28 C29 C30 0.0 . . . . ?
C28 N2 C32 C33 105(3) . . . . ?
C28 N2 C32 C34 -122(3) . . . . ?
C28 C27 C26 O2 -179.5(18) . . . . ?
C28 C27 C26 C25 0.0 . . . . ?
C28 C29 C30 C25 0.0 . . . . ?
C29 N1 C35 C36 -60(3) . . . . ?
C29 N1 C35 C37 66(3) . . . . ?
C29 C30 C25 O1 -173.6(17) . . . . ?
C29 C30 C25 C26 0.0 . . . . ?
C30 C25 C26 O2 179.5(16) . . . . ?
C30 C25 C26 C27 0.0 . . . . ?
C25 O1 C1 C2 -177.8(17) . . . . ?
C26 O2 C13 C14 176(2) . . . . ?
C26 C27 C28 N2 176(2) . . . . ?
C26 C27 C28 C29 0.0 . . . . ?
C32 N2 C28 C27 6(3) . . . . ?
C32 N2 C28 C29 -177.3(19) . . . . ?
C13 O2 C26 C27 8(3) . . . . ?
C13 O2 C26 C25 -171.8(17) . . . . ?
C35 N1 C29 C28 178(2) . . . . ?
C35 N1 C29 C30 -3(3) . . . . ?
C1 O1 C25 C30 -95.6(19) . . . . ?
C1 O1 C25 C26 90.7(19) . . . . ?
C8 C9 C10 C11 173(2) . . . . ?
C8 C7 C6 C5 -179(2) . . . . ?
C14 C15 C16 C17 180(3) . . . . ?
C9 C8 C7 C6 -180(2) . . . . ?
C9 C10 C11 C12 176(2) . . . . ?
C16 C15 C14 C13 179(2) . . . . ?
C16 C17 C18 C19 178(3) . . . . ?
C18 C19 C20 C21 -178(3) . . . . ?
C18 C17 C16 C15 -179(3) . . . . ?
C20 C19 C18 C17 179(3) . . . . ?
C20 C21 C22 C23 -180(3) . . . . ?
C7 C8 C9 C10 -179(2) . . . . ?
C22 C21 C20 C19 -175(3) . . . . ?
C4 C5 C6 C7 -180(2) . . . . ?
C4 C3 C2 C1 80(3) . . . . ?
C24 C23 C22 C21 180(2) . . . . ?
C6 C5 C4 C3 -176(2) . . . . ?
C2 C3 C4 C5 178(2) . . . . ?
